data_4350458
loop_
_publ_author_name
'Panda, Tarun K.'
'Roesky, Peter W.'
'Larsen, Patrick'
'Zhang, Shuang'
'Wickleder, Claudia'

_publ_section_title
;
 Reactions of potassium bis(phosphinimino)methanide with group 11
 compounds.
;
_journal_issue 18
_journal_name_full 'Inorganic chemistry'
_journal_page_first 7503
_journal_page_last 7508
_journal_paper_doi 10.1021/ic060932p
_journal_volume 45
_journal_year 2006
_chemical_formula_moiety 'C49 H54 Cu N2 P3 Si2'
_chemical_formula_sum 'C49 H54 Cu N2 P3 Si2'
_chemical_formula_weight 883.57
_space_group_IT_number 15
_space_group_name_Hall '-C 2yc'
_space_group_name_H-M_alt 'C 1 2/c 1'
_symmetry_cell_setting monoclinic
_symmetry_Int_Tables_number 15
_symmetry_space_group_name_Hall '-C 2yc'
_symmetry_space_group_name_H-M 'C 1 2/c 1'
_atom_sites_solution_hydrogens geom
_atom_sites_solution_primary direct
_atom_sites_solution_secondary difmap
_audit_creation_date 04-12-30
_audit_creation_method 'STOE X-RED'
_cell_angle_alpha 90.00
_cell_angle_beta 96.470(4)
_cell_angle_gamma 90.00
_cell_formula_units_Z 8
_cell_length_a 40.9545(18)
_cell_length_b 9.9826(4)
_cell_length_c 22.7804(11)
_cell_measurement_temperature 200(2)
_cell_volume 9254.0(7)
_computing_cell_refinement 'STOE X-AREA'
_computing_data_collection 'STOE X-AREA'
_computing_data_reduction 'STOE X-RED'
_computing_molecular_graphics 'Diamond 2.1e'
_computing_publication_material 'X-STEP32, Microsoft Word'
_computing_structure_refinement 'SHELXL-97 (Sheldrick, 1997)'
_computing_structure_solution 'SHELXS-97 (Sheldrick, 1997)'
_diffrn_ambient_temperature 200(2)
_diffrn_measured_fraction_theta_full 0.978
_diffrn_measured_fraction_theta_max 0.978
_diffrn_measurement_device_type 'STOE IPDS 2T'
_diffrn_measurement_method 'area detector'
_diffrn_radiation_monochromator graphite
_diffrn_radiation_source 'fine-focus sealed tube'
_diffrn_radiation_type MoK\a
_diffrn_radiation_wavelength 0.71073
_diffrn_reflns_av_R_equivalents 0.0893
_diffrn_reflns_av_sigmaI/netI 0.0710
_diffrn_reflns_limit_h_max 56
_diffrn_reflns_limit_h_min -56
_diffrn_reflns_limit_k_max 13
_diffrn_reflns_limit_k_min -11
_diffrn_reflns_limit_l_max 31
_diffrn_reflns_limit_l_min -23
_diffrn_reflns_number 43780
_diffrn_reflns_theta_full 29.31
_diffrn_reflns_theta_max 29.31
_diffrn_reflns_theta_min 1.96
_exptl_absorpt_coefficient_mu 0.663
_exptl_absorpt_correction_T_max 0.9286
_exptl_absorpt_correction_T_min 0.8276
_exptl_absorpt_correction_type integration
_exptl_absorpt_process_details 'STOE X-RED & X-SHAPE'
_exptl_crystal_colour colorless
_exptl_crystal_density_diffrn 1.268
_exptl_crystal_density_method 'not measured'
_exptl_crystal_description plate
_exptl_crystal_F_000 3712
_exptl_crystal_size_max 0.210
_exptl_crystal_size_mid 0.140
_exptl_crystal_size_min 0.040
_refine_diff_density_max 0.599
_refine_diff_density_min -0.973
_refine_diff_density_rms 0.217
_refine_ls_extinction_method none
_refine_ls_goodness_of_fit_ref 1.092
_refine_ls_hydrogen_treatment constr
_refine_ls_matrix_type full
_refine_ls_number_parameters 520
_refine_ls_number_reflns 12395
_refine_ls_number_restraints 0
_refine_ls_restrained_S_all 1.092
_refine_ls_R_factor_all 0.0866
_refine_ls_R_factor_gt 0.0518
_refine_ls_shift/su_max 0.002
_refine_ls_shift/su_mean 0.000
_refine_ls_structure_factor_coef Fsqd
_refine_ls_weighting_details 'calc w=1/[\s^2^(Fo^2^)+(0.0576P)^2^+0.0000P] where P=(Fo^2^+2Fc^2^)/3'
_refine_ls_weighting_scheme calc
_refine_ls_wR_factor_gt 0.1031
_refine_ls_wR_factor_ref 0.1227
_reflns_number_gt 8877
_reflns_number_total 12395
_reflns_threshold_expression >2sigma(I)
_cod_data_source_file ic060932psi20060529_045239.cif
_cod_data_source_block 1
_cod_original_sg_symbol_H-M 'C 2/c'
_cod_database_code 4350458

loop_
_symmetry_equiv_pos_as_xyz
'x, y, z'
'-x, y, -z+1/2'
'x+1/2, y+1/2, z'
'-x+1/2, y+1/2, -z+1/2'
'-x, -y, -z'
'x, -y, z-1/2'
'-x+1/2, -y+1/2, -z'
'x+1/2, -y+1/2, z-1/2'

loop_
_atom_site_label
_atom_site_type_symbol
_atom_site_fract_x
_atom_site_fract_y
_atom_site_fract_z
_atom_site_U_iso_or_equiv
_atom_site_adp_type
_atom_site_occupancy
_atom_site_symmetry_multiplicity
_atom_site_calc_flag
_atom_site_refinement_flags
C1 C 0.64285(6) 0.5810(3) 0.66236(12) 0.0188(5) Uani 1 1 d .
H1 H 0.6455 0.4816 0.6603 0.023 Uiso 1 1 calc R
C2 C 0.69919(6) 0.5780(3) 0.60104(11) 0.0195(5) Uani 1 1 d .
C3 C 0.68684(7) 0.4592(3) 0.57485(13) 0.0258(6) Uani 1 1 d .
H3 H 0.6655 0.4296 0.5812 0.031 Uiso 1 1 calc R
C4 C 0.70550(9) 0.3838(3) 0.53963(15) 0.0359(7) Uani 1 1 d .
H4 H 0.6969 0.3031 0.5220 0.043 Uiso 1 1 calc R
C5 C 0.73654(9) 0.4263(4) 0.53026(17) 0.0412(8) Uani 1 1 d .
H5 H 0.7493 0.3750 0.5061 0.049 Uiso 1 1 calc R
C6 C 0.74903(8) 0.5431(4) 0.55590(17) 0.0405(8) Uani 1 1 d .
H6 H 0.7704 0.5719 0.5494 0.049 Uiso 1 1 calc R
C7 C 0.73062(7) 0.6190(3) 0.59121(15) 0.0296(6) Uani 1 1 d .
H7 H 0.7395 0.6993 0.6088 0.035 Uiso 1 1 calc R
C8 C 0.70105(6) 0.7396(3) 0.70518(11) 0.0212(5) Uani 1 1 d .
C9 C 0.72611(9) 0.6565(4) 0.73060(16) 0.0409(8) Uani 1 1 d .
H9 H 0.7296 0.5718 0.7133 0.049 Uiso 1 1 calc R
C10 C 0.74589(11) 0.6962(4) 0.78077(19) 0.0558(11) Uani 1 1 d .
H10 H 0.7635 0.6405 0.7966 0.067 Uiso 1 1 calc R
C11 C 0.74022(10) 0.8156(4) 0.80799(16) 0.0480(10) Uani 1 1 d .
H11 H 0.7535 0.8411 0.8431 0.058 Uiso 1 1 calc R
C12 C 0.71530(8) 0.8977(4) 0.78406(15) 0.0371(8) Uani 1 1 d .
H12 H 0.7113 0.9803 0.8027 0.045 Uiso 1 1 calc R
C13 C 0.69587(7) 0.8605(3) 0.73264(13) 0.0275(6) Uani 1 1 d .
H13 H 0.6789 0.9186 0.7161 0.033 Uiso 1 1 calc R
C14 C 0.61575(6) 0.7592(3) 0.74622(11) 0.0215(5) Uani 1 1 d .
C15 C 0.60840(7) 0.8953(3) 0.74126(14) 0.0291(6) Uani 1 1 d .
H15 H 0.5963 0.9286 0.7063 0.035 Uiso 1 1 calc R
C16 C 0.61882(9) 0.9832(4) 0.78750(17) 0.0398(8) Uani 1 1 d .
H16 H 0.6137 1.0758 0.7838 0.048 Uiso 1 1 calc R
C17 C 0.63626(9) 0.9367(4) 0.83770(16) 0.0421(8) Uani 1 1 d .
H17 H 0.6434 0.9971 0.8688 0.050 Uiso 1 1 calc R
C18 C 0.64368(9) 0.8015(4) 0.84374(14) 0.0392(8) Uani 1 1 d .
H18 H 0.6555 0.7693 0.8792 0.047 Uiso 1 1 calc R
C19 C 0.63387(8) 0.7132(3) 0.79804(13) 0.0306(6) Uani 1 1 d .
H19 H 0.6395 0.6210 0.8020 0.037 Uiso 1 1 calc R
C20 C 0.58548(6) 0.5060(3) 0.71183(12) 0.0213(5) Uani 1 1 d .
C21 C 0.56392(7) 0.5243(3) 0.75436(13) 0.0271(6) Uani 1 1 d .
H21 H 0.5622 0.6098 0.7721 0.033 Uiso 1 1 calc R
C22 C 0.54497(7) 0.4186(4) 0.77101(15) 0.0371(8) Uani 1 1 d .
H22 H 0.5302 0.4322 0.7997 0.045 Uiso 1 1 calc R
C23 C 0.54760(8) 0.2939(4) 0.74597(16) 0.0397(9) Uani 1 1 d .
H23 H 0.5346 0.2218 0.7574 0.048 Uiso 1 1 calc R
C24 C 0.56913(8) 0.2734(3) 0.70439(15) 0.0351(7) Uani 1 1 d .
H24 H 0.5711 0.1871 0.6876 0.042 Uiso 1 1 calc R
C25 C 0.58794(7) 0.3797(3) 0.68708(13) 0.0254(6) Uani 1 1 d .
H25 H 0.6026 0.3656 0.6581 0.030 Uiso 1 1 calc R
C26 C 0.65299(9) 0.9935(4) 0.50427(15) 0.0387(8) Uani 1 1 d .
H26A H 0.6625 0.9266 0.4796 0.058 Uiso 1 1 calc R
H26B H 0.6595 1.0834 0.4928 0.058 Uiso 1 1 calc R
H26C H 0.6290 0.9863 0.4987 0.058 Uiso 1 1 calc R
C27 C 0.71388(7) 0.9891(3) 0.59207(15) 0.0332(7) Uani 1 1 d .
H27A H 0.7232 0.9591 0.6314 0.050 Uiso 1 1 calc R
H27B H 0.7187 1.0844 0.5874 0.050 Uiso 1 1 calc R
H27C H 0.7236 0.9372 0.5619 0.050 Uiso 1 1 calc R
C28 C 0.64854(10) 1.0960(3) 0.62591(18) 0.0424(8) Uani 1 1 d .
H28A H 0.6248 1.0811 0.6225 0.064 Uiso 1 1 calc R
H28B H 0.6530 1.1843 0.6097 0.064 Uiso 1 1 calc R
H28C H 0.6576 1.0922 0.6676 0.064 Uiso 1 1 calc R
C29 C 0.52602(8) 0.8226(4) 0.68423(16) 0.0425(9) Uani 1 1 d .
H29A H 0.5280 0.7511 0.7139 0.064 Uiso 1 1 calc R
H29B H 0.5027 0.8428 0.6731 0.064 Uiso 1 1 calc R
H29C H 0.5373 0.9030 0.7007 0.064 Uiso 1 1 calc R
C30 C 0.51929(8) 0.6232(4) 0.5865(2) 0.0450(9) Uani 1 1 d .
H30A H 0.5293 0.5829 0.5536 0.068 Uiso 1 1 calc R
H30B H 0.4972 0.6557 0.5723 0.068 Uiso 1 1 calc R
H30C H 0.5178 0.5560 0.6174 0.068 Uiso 1 1 calc R
C31 C 0.54195(8) 0.9075(3) 0.56269(15) 0.0347(7) Uani 1 1 d .
H31A H 0.5549 0.9839 0.5794 0.052 Uiso 1 1 calc R
H31B H 0.5189 0.9341 0.5539 0.052 Uiso 1 1 calc R
H31C H 0.5504 0.8782 0.5262 0.052 Uiso 1 1 calc R
C32 C 0.63503(6) 0.6595(3) 0.42053(12) 0.0190(5) Uani 1 1 d .
C33 C 0.62844(7) 0.6664(3) 0.35906(12) 0.0239(5) Uani 1 1 d .
H33 H 0.6063 0.6706 0.3414 0.029 Uiso 1 1 calc R
C34 C 0.65375(7) 0.6671(3) 0.32373(14) 0.0301(6) Uani 1 1 d .
H34 H 0.6489 0.6727 0.2820 0.036 Uiso 1 1 calc R
C35 C 0.68619(8) 0.6596(4) 0.34878(16) 0.0382(8) Uani 1 1 d .
H35 H 0.7035 0.6580 0.3244 0.046 Uiso 1 1 calc R
C36 C 0.69301(7) 0.6546(4) 0.40944(16) 0.0397(8) Uani 1 1 d .
H36 H 0.7152 0.6506 0.4268 0.048 Uiso 1 1 calc R
C37 C 0.66794(7) 0.6555(3) 0.44534(14) 0.0291(6) Uani 1 1 d .
H37 H 0.6731 0.6533 0.4871 0.035 Uiso 1 1 calc R
C38 C 0.56769(6) 0.7287(3) 0.42924(11) 0.0186(5) Uani 1 1 d .
C39 C 0.57076(7) 0.8544(3) 0.40366(13) 0.0237(5) Uani 1 1 d .
H39 H 0.5917 0.8962 0.4059 0.028 Uiso 1 1 calc R
C40 C 0.54348(7) 0.9189(3) 0.37503(14) 0.0287(6) Uani 1 1 d .
H40 H 0.5458 1.0042 0.3574 0.034 Uiso 1 1 calc R
C41 C 0.51279(7) 0.8589(3) 0.37216(14) 0.0307(6) Uani 1 1 d .
H41 H 0.4941 0.9030 0.3525 0.037 Uiso 1 1 calc R
C42 C 0.50932(7) 0.7358(3) 0.39773(14) 0.0301(6) Uani 1 1 d .
H42 H 0.4882 0.6955 0.3961 0.036 Uiso 1 1 calc R
C43 C 0.53678(6) 0.6699(3) 0.42614(13) 0.0247(6) Uani 1 1 d .
H43 H 0.5343 0.5844 0.4434 0.030 Uiso 1 1 calc R
C44 C 0.59214(6) 0.4740(3) 0.47041(12) 0.0199(5) Uani 1 1 d .
C45 C 0.58518(8) 0.4154(3) 0.52286(14) 0.0297(6) Uani 1 1 d .
H45 H 0.5879 0.4657 0.5585 0.036 Uiso 1 1 calc R
C46 C 0.57432(8) 0.2835(3) 0.52350(15) 0.0344(7) Uani 1 1 d .
H46 H 0.5695 0.2443 0.5595 0.041 Uiso 1 1 calc R
C47 C 0.57053(8) 0.2092(3) 0.47193(16) 0.0337(7) Uani 1 1 d .
H47 H 0.5630 0.1192 0.4724 0.040 Uiso 1 1 calc R
C48 C 0.57776(9) 0.2667(3) 0.41957(15) 0.0370(7) Uani 1 1 d .
H48 H 0.5754 0.2157 0.3841 0.044 Uiso 1 1 calc R
C49 C 0.58840(8) 0.3984(3) 0.41874(14) 0.0314(6) Uani 1 1 d .
H49 H 0.5932 0.4374 0.3826 0.038 Uiso 1 1 calc R
N1 N 0.65739(5) 0.8056(2) 0.60327(10) 0.0184(4) Uani 1 1 d .
N2 N 0.58583(5) 0.7233(2) 0.63028(10) 0.0208(4) Uani 1 1 d .
Si1 Si 0.668227(19) 0.96320(8) 0.58362(3) 0.02201(15) Uani 1 1 d .
Si2 Si 0.545155(17) 0.76657(8) 0.61717(3) 0.02277(16) Uani 1 1 d .
P1 P 0.673109(15) 0.68421(7) 0.64158(3) 0.01577(13) Uani 1 1 d .
P2 P 0.607057(15) 0.64771(7) 0.68307(3) 0.01690(13) Uani 1 1 d .
P3 P 0.603409(15) 0.65126(7) 0.47135(3) 0.01704(13) Uani 1 1 d .
Cu Cu 0.614377(7) 0.72348(3) 0.561517(14) 0.01758(8) Uani 1 1 d .

loop_
_atom_site_aniso_label
_atom_site_aniso_U_11
_atom_site_aniso_U_22
_atom_site_aniso_U_33
_atom_site_aniso_U_23
_atom_site_aniso_U_13
_atom_site_aniso_U_12
C1 0.0170(11) 0.0143(12) 0.0255(13) 0.0005(9) 0.0039(9) 0.0002(9)
C2 0.0193(11) 0.0216(13) 0.0175(12) 0.0022(10) 0.0027(9) 0.0036(9)
C3 0.0310(14) 0.0208(14) 0.0257(14) 0.0001(11) 0.0039(11) 0.0003(11)
C4 0.055(2) 0.0238(16) 0.0303(16) -0.0035(12) 0.0124(14) 0.0050(14)
C5 0.055(2) 0.0303(18) 0.0435(19) 0.0042(14) 0.0290(17) 0.0127(15)
C6 0.0351(16) 0.040(2) 0.050(2) 0.0072(16) 0.0223(15) 0.0087(14)
C7 0.0253(13) 0.0275(16) 0.0372(17) 0.0003(12) 0.0094(12) 0.0004(11)
C8 0.0203(11) 0.0245(14) 0.0180(11) 0.0005(10) -0.0010(9) -0.0025(10)
C9 0.0503(19) 0.0329(18) 0.0346(17) -0.0035(14) -0.0169(15) 0.0097(15)
C10 0.063(2) 0.051(3) 0.045(2) 0.0003(18) -0.0315(19) 0.0099(19)
C11 0.054(2) 0.053(2) 0.0312(17) -0.0069(16) -0.0190(16) -0.0099(18)
C12 0.0397(17) 0.0377(19) 0.0327(17) -0.0121(14) -0.0017(14) -0.0126(14)
C13 0.0265(13) 0.0282(16) 0.0270(14) -0.0064(12) -0.0006(11) -0.0036(11)
C14 0.0253(12) 0.0234(14) 0.0166(11) -0.0019(10) 0.0054(9) -0.0034(10)
C15 0.0335(15) 0.0251(16) 0.0291(15) -0.0045(12) 0.0050(12) 0.0017(12)
C16 0.0441(18) 0.0321(19) 0.044(2) -0.0150(15) 0.0076(15) -0.0011(14)
C17 0.0434(18) 0.050(2) 0.0331(17) -0.0219(16) 0.0062(14) -0.0060(16)
C18 0.0403(17) 0.056(2) 0.0209(14) -0.0054(14) -0.0006(13) -0.0020(15)
C19 0.0363(15) 0.0328(17) 0.0227(14) -0.0005(12) 0.0024(12) -0.0039(13)
C20 0.0181(11) 0.0249(14) 0.0201(12) 0.0070(10) -0.0005(10) -0.0023(10)
C21 0.0221(12) 0.0377(17) 0.0215(13) 0.0076(12) 0.0023(10) 0.0007(11)
C22 0.0225(13) 0.060(2) 0.0287(16) 0.0192(15) 0.0042(12) -0.0067(14)
C23 0.0294(15) 0.048(2) 0.0396(18) 0.0221(16) -0.0061(13) -0.0190(14)
C24 0.0361(15) 0.0273(16) 0.0400(17) 0.0100(14) -0.0043(13) -0.0116(13)
C25 0.0243(12) 0.0243(15) 0.0274(14) 0.0041(11) 0.0025(11) -0.0041(10)
C26 0.053(2) 0.0287(17) 0.0318(17) 0.0098(13) -0.0051(15) -0.0088(15)
C27 0.0300(15) 0.0351(18) 0.0349(17) 0.0048(13) 0.0048(12) -0.0150(12)
C28 0.060(2) 0.0201(17) 0.050(2) 0.0020(14) 0.0194(17) 0.0056(15)
C29 0.0368(17) 0.055(2) 0.0391(19) 0.0167(16) 0.0194(14) 0.0249(16)
C30 0.0221(14) 0.041(2) 0.070(3) 0.0008(18) -0.0007(15) -0.0069(13)
C31 0.0407(17) 0.0338(18) 0.0308(16) 0.0085(13) 0.0090(13) 0.0153(14)
C32 0.0182(11) 0.0173(13) 0.0215(12) 0.0000(10) 0.0020(9) -0.0014(9)
C33 0.0240(12) 0.0273(15) 0.0201(13) -0.0017(10) 0.0007(10) -0.0030(10)
C34 0.0324(15) 0.0360(18) 0.0231(14) -0.0003(12) 0.0086(11) -0.0013(12)
C35 0.0276(14) 0.050(2) 0.0392(18) 0.0046(16) 0.0142(13) 0.0027(14)
C36 0.0187(13) 0.059(2) 0.0415(19) 0.0105(16) 0.0049(12) 0.0018(13)
C37 0.0193(12) 0.0420(18) 0.0253(14) 0.0073(12) -0.0009(10) -0.0010(11)
C38 0.0183(10) 0.0200(12) 0.0174(11) -0.0058(10) 0.0014(9) 0.0002(9)
C39 0.0229(12) 0.0196(14) 0.0278(14) -0.0012(11) 0.0000(10) -0.0015(10)
C40 0.0315(14) 0.0204(14) 0.0329(15) -0.0017(11) -0.0019(12) 0.0062(11)
C41 0.0257(13) 0.0300(16) 0.0342(16) -0.0052(13) -0.0058(12) 0.0097(11)
C42 0.0169(11) 0.0341(17) 0.0384(16) -0.0059(13) -0.0001(11) 0.0002(11)
C43 0.0194(12) 0.0266(15) 0.0279(14) -0.0012(11) 0.0013(10) -0.0017(10)
C44 0.0191(11) 0.0173(13) 0.0231(13) -0.0011(10) 0.0023(9) 0.0002(9)
C45 0.0410(16) 0.0231(15) 0.0251(14) -0.0009(11) 0.0045(12) -0.0028(12)
C46 0.0453(17) 0.0240(16) 0.0347(16) 0.0067(13) 0.0078(14) -0.0068(13)
C47 0.0387(16) 0.0175(15) 0.0456(19) -0.0002(13) 0.0083(14) -0.0036(12)
C48 0.0508(19) 0.0257(16) 0.0360(17) -0.0092(13) 0.0115(14) -0.0120(14)
C49 0.0443(17) 0.0253(16) 0.0265(15) -0.0036(12) 0.0116(13) -0.0092(13)
N1 0.0151(9) 0.0176(11) 0.0220(11) 0.0011(8) -0.0010(8) -0.0020(7)
N2 0.0199(10) 0.0236(12) 0.0193(10) 0.0031(9) 0.0043(8) 0.0016(9)
Si1 0.0251(3) 0.0174(4) 0.0235(4) 0.0018(3) 0.0025(3) -0.0040(3)
Si2 0.0180(3) 0.0242(4) 0.0268(4) 0.0051(3) 0.0058(3) 0.0046(3)
P1 0.0143(3) 0.0160(3) 0.0168(3) -0.0006(2) 0.0008(2) -0.0009(2)
P2 0.0171(3) 0.0173(3) 0.0168(3) 0.0014(2) 0.0039(2) -0.0001(2)
P3 0.0160(3) 0.0180(3) 0.0169(3) -0.0006(2) 0.0012(2) -0.0019(2)
Cu 0.01697(14) 0.02015(16) 0.01540(14) -0.00102(12) 0.00083(10) -0.00170(12)

loop_
_atom_type_symbol
_atom_type_description
_atom_type_scat_dispersion_real
_atom_type_scat_dispersion_imag
_atom_type_scat_source
C C 0.0033 0.0016 'International Tables Vol C Tables 4.2.6.8 and 6.1.1.4'
H H 0.0000 0.0000 'International Tables Vol C Tables 4.2.6.8 and 6.1.1.4'
N N 0.0061 0.0033 'International Tables Vol C Tables 4.2.6.8 and 6.1.1.4'
Si Si 0.0817 0.0704 'International Tables Vol C Tables 4.2.6.8 and 6.1.1.4'
P P 0.1023 0.0942 'International Tables Vol C Tables 4.2.6.8 and 6.1.1.4'
Cu Cu 0.3201 1.2651 'International Tables Vol C Tables 4.2.6.8 and 6.1.1.4'

loop_
_geom_angle_atom_site_label_1
_geom_angle_atom_site_label_2
_geom_angle_atom_site_label_3
_geom_angle
P1 C1 P2 120.37(16)
P1 C1 Cu 73.73(9)
P2 C1 Cu 75.13(9)
C7 C2 C3 118.5(3)
C7 C2 P1 121.0(2)
C3 C2 P1 120.3(2)
C4 C3 C2 120.7(3)
C5 C4 C3 119.9(3)
C6 C5 C4 120.0(3)
C5 C6 C7 120.6(3)
C6 C7 C2 120.3(3)
C13 C8 C9 118.3(3)
C13 C8 P1 120.4(2)
C9 C8 P1 121.0(2)
C10 C9 C8 120.5(3)
C11 C10 C9 120.5(4)
C12 C11 C10 119.6(3)
C11 C12 C13 120.3(3)
C8 C13 C12 120.7(3)
C15 C14 C19 118.5(3)
C15 C14 P2 120.7(2)
C19 C14 P2 120.2(2)
C14 C15 C16 120.4(3)
C17 C16 C15 120.3(3)
C16 C17 C18 120.3(3)
C17 C18 C19 120.1(3)
C18 C19 C14 120.3(3)
C25 C20 C21 118.8(3)
C25 C20 P2 119.8(2)
C21 C20 P2 121.1(2)
C22 C21 C20 120.5(3)
C23 C22 C21 120.1(3)
C22 C23 C24 120.2(3)
C23 C24 C25 119.9(3)
C20 C25 C24 120.5(3)
C33 C32 C37 118.3(2)
C33 C32 P3 124.35(19)
C37 C32 P3 117.4(2)
C34 C33 C32 120.7(3)
C33 C34 C35 120.4(3)
C36 C35 C34 119.4(3)
C35 C36 C37 120.8(3)
C36 C37 C32 120.4(3)
C43 C38 C39 118.9(2)
C43 C38 P3 121.2(2)
C39 C38 P3 119.68(19)
C40 C39 C38 120.5(3)
C41 C40 C39 119.9(3)
C42 C41 C40 120.2(3)
C41 C42 C43 120.1(3)
C38 C43 C42 120.3(3)
C45 C44 C49 119.0(3)
C45 C44 P3 118.3(2)
C49 C44 P3 122.6(2)
C44 C45 C46 120.3(3)
C47 C46 C45 120.3(3)
C46 C47 C48 119.6(3)
C49 C48 C47 120.2(3)
C48 C49 C44 120.5(3)
P1 N1 Si1 138.26(14)
P1 N1 Cu 102.80(11)
Si1 N1 Cu 118.43(12)
P2 N2 Si2 133.47(14)
P2 N2 Cu 105.45(11)
Si2 N2 Cu 119.45(12)
N1 Si1 C26 109.51(14)
N1 Si1 C28 112.18(14)
C26 Si1 C28 105.47(18)
N1 Si1 C27 112.66(13)
C26 Si1 C27 107.30(16)
C28 Si1 C27 109.36(17)
N2 Si2 C30 111.79(14)
N2 Si2 C31 107.40(13)
C30 Si2 C31 109.45(18)
N2 Si2 C29 114.80(14)
C30 Si2 C29 105.14(19)
C31 Si2 C29 108.13(16)
N1 P1 C1 110.41(12)
N1 P1 C2 112.90(12)
C1 P1 C2 105.79(13)
N1 P1 C8 112.59(12)
C1 P1 C8 111.68(13)
C2 P1 C8 103.10(12)
N1 P1 Cu 44.66(8)
C1 P1 Cu 71.28(9)
C2 P1 Cu 104.67(8)
C8 P1 Cu 149.93(9)
N2 P2 C1 112.66(12)
N2 P2 C14 110.37(13)
C1 P2 C14 110.83(13)
N2 P2 C20 113.11(12)
C1 P2 C20 105.04(13)
C14 P2 C20 104.43(13)
C38 P3 C44 102.55(12)
C38 P3 C32 103.31(12)
C44 P3 C32 103.37(12)
C38 P3 Cu 115.03(8)
C44 P3 Cu 110.90(9)
C32 P3 Cu 119.73(9)
N2 Cu N1 100.21(9)
N2 Cu P3 130.09(7)
N1 Cu P3 129.66(7)
N2 Cu C1 66.45(8)
N1 Cu C1 64.95(8)
P3 Cu C1 128.34(6)
N2 Cu P1 91.35(6)
N1 Cu P1 32.53(6)
P3 Cu P1 128.49(3)
C1 Cu P1 34.99(5)

loop_
_geom_bond_atom_site_label_1
_geom_bond_atom_site_label_2
_geom_bond_distance
C1 P1 1.719(3)
C1 P2 1.724(3)
C1 Cu 2.838(3)
C2 C7 1.393(4)
C2 C3 1.397(4)
C2 P1 1.827(3)
C3 C4 1.390(4)
C4 C5 1.379(5)
C5 C6 1.376(6)
C6 C7 1.388(4)
C8 C13 1.387(4)
C8 C9 1.394(4)
C8 P1 1.828(3)
C9 C10 1.382(5)
C10 C11 1.376(6)
C11 C12 1.373(5)
C12 C13 1.390(4)
C14 C15 1.393(4)
C14 C19 1.399(4)
C14 P2 1.822(3)
C15 C16 1.400(4)
C16 C17 1.360(6)
C17 C18 1.387(6)
C18 C19 1.389(5)
C20 C25 1.390(4)
C20 C21 1.395(4)
C20 P2 1.828(3)
C21 C22 1.388(4)
C22 C23 1.379(6)
C23 C24 1.380(5)
C24 C25 1.394(4)
C26 Si1 1.869(3)
C27 Si1 1.876(3)
C28 Si1 1.874(4)
C29 Si2 1.879(3)
C30 Si2 1.868(4)
C31 Si2 1.871(3)
C32 C33 1.397(4)
C32 C37 1.402(4)
C32 P3 1.834(3)
C33 C34 1.382(4)
C34 C35 1.388(4)
C35 C36 1.379(5)
C36 C37 1.383(4)
C38 C43 1.390(4)
C38 C39 1.395(4)
C38 P3 1.828(3)
C39 C40 1.387(4)
C40 C41 1.387(4)
C41 C42 1.374(5)
C42 C43 1.398(4)
C44 C45 1.388(4)
C44 C49 1.392(4)
C44 P3 1.828(3)
C45 C46 1.390(4)
C46 C47 1.383(5)
C47 C48 1.386(5)
C48 C49 1.385(4)
N1 P1 1.587(2)
N1 Si1 1.708(2)
N1 Cu 2.074(2)
N2 P2 1.593(2)
N2 Si2 1.714(2)
N2 Cu 2.058(2)
P1 Cu 2.8770(7)
P3 Cu 2.1756(7)

loop_
_geom_torsion_atom_site_label_1
_geom_torsion_atom_site_label_2
_geom_torsion_atom_site_label_3
_geom_torsion_atom_site_label_4
_geom_torsion
C7 C2 C3 C4 -0.2(4)
P1 C2 C3 C4 174.3(2)
C2 C3 C4 C5 0.0(5)
C3 C4 C5 C6 0.2(5)
C4 C5 C6 C7 -0.1(6)
C5 C6 C7 C2 -0.1(5)
C3 C2 C7 C6 0.3(4)
P1 C2 C7 C6 -174.2(3)
C13 C8 C9 C10 -2.1(6)
P1 C8 C9 C10 -176.2(3)
C8 C9 C10 C11 3.0(7)
C9 C10 C11 C12 -1.9(7)
C10 C11 C12 C13 0.0(6)
C9 C8 C13 C12 0.2(5)
P1 C8 C13 C12 174.3(2)
C11 C12 C13 C8 0.8(5)
C19 C14 C15 C16 -0.4(4)
P2 C14 C15 C16 -172.0(2)
C14 C15 C16 C17 0.1(5)
C15 C16 C17 C18 -0.5(6)
C16 C17 C18 C19 1.2(6)
C17 C18 C19 C14 -1.6(5)
C15 C14 C19 C18 1.2(4)
P2 C14 C19 C18 172.8(2)
C25 C20 C21 C22 -0.9(4)
P2 C20 C21 C22 172.8(2)
C20 C21 C22 C23 0.7(4)
C21 C22 C23 C24 0.2(5)
C22 C23 C24 C25 -0.9(5)
C21 C20 C25 C24 0.2(4)
P2 C20 C25 C24 -173.6(2)
C23 C24 C25 C20 0.7(4)
C37 C32 C33 C34 1.0(4)
P3 C32 C33 C34 -177.5(2)
C32 C33 C34 C35 0.7(5)
C33 C34 C35 C36 -1.5(5)
C34 C35 C36 C37 0.7(6)
C35 C36 C37 C32 0.9(6)
C33 C32 C37 C36 -1.8(5)
P3 C32 C37 C36 176.8(3)
C43 C38 C39 C40 -0.7(4)
P3 C38 C39 C40 -175.5(2)
C38 C39 C40 C41 0.6(5)
C39 C40 C41 C42 0.2(5)
C40 C41 C42 C43 -0.8(5)
C39 C38 C43 C42 0.1(4)
P3 C38 C43 C42 174.8(2)
C41 C42 C43 C38 0.6(5)
C49 C44 C45 C46 -0.6(5)
P3 C44 C45 C46 175.6(2)
C44 C45 C46 C47 0.4(5)
C45 C46 C47 C48 0.3(5)
C46 C47 C48 C49 -0.7(5)
C47 C48 C49 C44 0.4(5)
C45 C44 C49 C48 0.3(5)
P3 C44 C49 C48 -175.8(3)
P1 N1 Si1 C26 139.4(2)
Cu N1 Si1 C26 -30.7(2)
P1 N1 Si1 C28 -103.8(3)
Cu N1 Si1 C28 86.01(19)
P1 N1 Si1 C27 20.1(3)
Cu N1 Si1 C27 -150.07(15)
P2 N2 Si2 C30 -81.7(3)
Cu N2 Si2 C30 81.5(2)
P2 N2 Si2 C31 158.2(2)
Cu N2 Si2 C31 -38.62(19)
P2 N2 Si2 C29 38.0(3)
Cu N2 Si2 C29 -158.89(17)
Si1 N1 P1 C1 158.6(2)
Cu N1 P1 C1 -30.26(15)
Si1 N1 P1 C2 -83.2(2)
Cu N1 P1 C2 87.92(13)
Si1 N1 P1 C8 33.0(3)
Cu N1 P1 C8 -155.84(11)
Si1 N1 P1 Cu -171.1(3)
P2 C1 P1 N1 -39.3(2)
Cu C1 P1 N1 21.97(11)
P2 C1 P1 C2 -161.75(16)
Cu C1 P1 C2 -100.49(9)
P2 C1 P1 C8 86.79(19)
Cu C1 P1 C8 148.05(10)
P2 C1 P1 Cu -61.26(14)
C7 C2 P1 N1 76.3(3)
C3 C2 P1 N1 -98.1(2)
C7 C2 P1 C1 -162.9(2)
C3 C2 P1 C1 22.7(3)
C7 C2 P1 C8 -45.5(3)
C3 C2 P1 C8 140.1(2)
C7 C2 P1 Cu 122.8(2)
C3 C2 P1 Cu -51.5(2)
C13 C8 P1 N1 30.7(3)
C9 C8 P1 N1 -155.4(3)
C13 C8 P1 C1 -94.2(3)
C9 C8 P1 C1 79.8(3)
C13 C8 P1 C2 152.6(2)
C9 C8 P1 C2 -33.4(3)
C13 C8 P1 Cu -4.4(4)
C9 C8 P1 Cu 169.6(2)
Si2 N2 P2 C1 158.79(19)
Cu N2 P2 C1 -6.02(17)
Si2 N2 P2 C14 -76.7(2)
Cu N2 P2 C14 118.46(12)
Si2 N2 P2 C20 39.9(3)
Cu N2 P2 C20 -124.95(13)
P1 C1 P2 N2 64.9(2)
Cu C1 P2 N2 4.35(12)
P1 C1 P2 C14 -59.3(2)
Cu C1 P2 C14 -119.88(10)
P1 C1 P2 C20 -171.55(16)
Cu C1 P2 C20 127.89(10)
C15 C14 P2 N2 -9.2(3)
C19 C14 P2 N2 179.3(2)
C15 C14 P2 C1 116.3(2)
C19 C14 P2 C1 -55.1(3)
C15 C14 P2 C20 -131.1(2)
C19 C14 P2 C20 57.5(3)
C25 C20 P2 N2 89.1(2)
C21 C20 P2 N2 -84.5(2)
C25 C20 P2 C1 -34.2(2)
C21 C20 P2 C1 152.2(2)
C25 C20 P2 C14 -150.9(2)
C21 C20 P2 C14 35.5(2)
C43 C38 P3 C44 26.1(2)
C39 C38 P3 C44 -159.2(2)
C43 C38 P3 C32 133.4(2)
C39 C38 P3 C32 -51.9(2)
C43 C38 P3 Cu -94.3(2)
C39 C38 P3 Cu 80.4(2)
C45 C44 P3 C38 -110.2(2)
C49 C44 P3 C38 65.9(3)
C45 C44 P3 C32 142.6(2)
C49 C44 P3 C32 -41.3(3)
C45 C44 P3 Cu 13.1(2)
C49 C44 P3 Cu -170.8(2)
C33 C32 P3 C38 -24.8(3)
C37 C32 P3 C38 156.7(2)
C33 C32 P3 C44 81.8(3)
C37 C32 P3 C44 -96.7(2)
C33 C32 P3 Cu -154.3(2)
C37 C32 P3 Cu 27.2(3)
P2 N2 Cu N1 -53.11(13)
Si2 N2 Cu N1 139.51(14)
P2 N2 Cu P3 124.85(9)
Si2 N2 Cu P3 -42.53(18)
P2 N2 Cu C1 3.67(10)
Si2 N2 Cu C1 -163.71(17)
P2 N2 Cu P1 -21.61(11)
Si2 N2 Cu P1 171.01(13)
P1 N1 Cu N2 76.24(12)
Si1 N1 Cu N2 -110.45(14)
P1 N1 Cu P3 -101.73(11)
Si1 N1 Cu P3 71.57(15)
P1 N1 Cu C1 18.40(9)
Si1 N1 Cu C1 -168.29(16)
Si1 N1 Cu P1 173.3(2)
C38 P3 Cu N2 58.47(13)
C44 P3 Cu N2 -57.32(13)
C32 P3 Cu N2 -177.53(13)
C38 P3 Cu N1 -124.14(13)
C44 P3 Cu N1 120.07(12)
C32 P3 Cu N1 -0.14(14)
C38 P3 Cu C1 148.46(12)
C44 P3 Cu C1 32.67(11)
C32 P3 Cu C1 -87.54(12)
C38 P3 Cu P1 -166.41(10)
C44 P3 Cu P1 77.80(9)
C32 P3 Cu P1 -42.41(11)
P1 C1 Cu N2 -131.88(12)
P2 C1 Cu N2 -3.38(9)
P1 C1 Cu N1 -17.22(9)
P2 C1 Cu N1 111.27(12)
P1 C1 Cu P3 104.69(9)
P2 C1 Cu P3 -126.81(7)
P2 C1 Cu P1 128.49(14)
N1 P1 Cu N2 -107.03(14)
C1 P1 Cu N2 43.06(12)
C2 P1 Cu N2 145.07(11)
C8 P1 Cu N2 -58.07(19)
C1 P1 Cu N1 150.08(15)
C2 P1 Cu N1 -107.90(15)
C8 P1 Cu N1 49.0(2)
N1 P1 Cu P3 105.66(12)
C1 P1 Cu P3 -104.26(10)
C2 P1 Cu P3 -2.24(10)
C8 P1 Cu P3 154.61(18)
N1 P1 Cu C1 -150.08(15)
C2 P1 Cu C1 102.02(13)
C8 P1 Cu C1 -101.1(2)
